data_1547006
loop_
_publ_author_name
'Whitehead, Alan'
'Zhang, Yong'
'McCabe Dunn, Jamie'
'Sherer, Edward C.'
'Lam, Yu-Hong'
'Stelmach, John'
'Sun, Aaron'
'Shiroda, Melisa'
'Orr, Robert K.'
'Waddell, Sherman T.'
'Raghavan, Subharekha'

_publ_section_title
;
 Selective Formation of Functionalized \a-Quaternary Malononitriles toward
 5,5-Disubstituted Pyrrolopyrimidinones.
;
_journal_issue 17
_journal_name_full 'Organic letters'
_journal_page_first 4448
_journal_page_last 4451
_journal_paper_doi 10.1021/acs.orglett.7b01930
_journal_volume 19
_journal_year 2017
_chemical_absolute_configuration ad
_chemical_formula_moiety 'C24 H18 Cl F5 N6 O'
_chemical_formula_sum 'C24 H18 Cl F5 N6 O'
_chemical_formula_weight 536.884
_chemical_name_systematic
;
(S)-4-amino-2-(6-chloro-1-(3,3,4,4,4-pentafluorobutyl)
-1H-indazol-3-yl)-5-methyl-5-phenyl-5,7-dihydro
-6H-pyrrolo[2,3-d]pyrimidin-6-one
;
_space_group_IT_number 170
_symmetry_cell_setting hexagonal
_symmetry_Int_Tables_number 170
_symmetry_space_group_name_Hall 'P 65'
_symmetry_space_group_name_H-M 'P 65'
_atom_sites_solution_hydrogens geom
_atom_sites_solution_primary direct
_atom_sites_solution_secondary difmap
_audit_conform_dict_name cif_core.dic
_audit_conform_dict_version 2.1
_audit_creation_date 2009-10-28
_audit_creation_method 'merge of exptl & shelxl CIFs via mrlcif'
_cell_angle_alpha 90.00
_cell_angle_beta 90.00
_cell_angle_gamma 120.00
_cell_formula_units_Z 6
_cell_length_a 17.34103(12)
_cell_length_b 17.34103(12)
_cell_length_c 15.00551(10)
_cell_measurement_radiation 'Cu K\a'
_cell_measurement_reflns_used 26553
_cell_measurement_temperature 273
_cell_measurement_theta_max 66.2269
_cell_measurement_theta_min 2.9391
_cell_volume 3907.79(5)
_computing_cell_refinement
;
CrysAlisPro, Oxford Diffraction Ltd.,
Version 1.171.33.48 (release 15-09-2009 CrysAlis171 .NET)
(compiled Sep 15 2009,11:49:04)
;
_computing_data_collection
;
CrysAlisPro, Oxford Diffraction Ltd.,
Version 1.171.33.48 (release 15-09-2009 CrysAlis171 .NET)
(compiled Sep 15 2009,11:49:04)
;
_computing_data_reduction
;
CrysAlisPro, Oxford Diffraction Ltd.,
Version 1.171.33.48 (release 15-09-2009 CrysAlis171 .NET)
(compiled Sep 15 2009,11:49:04)
;
_computing_molecular_graphics
;
ORTEP3 (Johnson,2000), PLATON (Spek,1990),
PSPLUTO (local version of Motherwell's program)
;
_computing_publication_material 'locally developed programs'
_computing_structure_refinement 'SHELXL-97 (Sheldrick, 1997)'
_computing_structure_solution 'SHELXS-97 (Sheldrick, 1990)'
_diffrn_ambient_environment 'N2 gas'
_diffrn_ambient_temperature 273
_diffrn_detector CCD
_diffrn_detector_area_resol_mean 10.4752
_diffrn_detector_type 'Oxford Diffraction Ruby CCD'
_diffrn_measured_fraction_theta_full 0.999
_diffrn_measured_fraction_theta_max 0.999
_diffrn_measurement_details
;
datacollection start_time: 2009-Oct-20 18:11:25
1 omega  -98.00  -53.00   1.0000   10.0000
omega____ theta____ kappa____ phi______ frames
    -      -10.1429  179.0000 -180.0000 45
  2 omega  -97.00  -54.00   1.0000   10.0000
omega____ theta____ kappa____ phi______ frames
    -      -10.1429  179.0000  120.0000 43
  3 omega  -97.00  -60.00   1.0000   10.0000
omega____ theta____ kappa____ phi______ frames
    -      -10.1429  179.0000  -30.0000 37
  4 omega  -29.00   14.00   1.0000   10.0000
omega____ theta____ kappa____ phi______ frames
    -      -10.1429  -38.0000 -120.0000 43
  5 omega  -23.00   61.00   1.0000   10.0000
omega____ theta____ kappa____ phi______ frames
    -       10.1429   77.0000 -120.0000 84
  6 omega   43.00   95.00   1.0000  150.0000
omega____ theta____ kappa____ phi______ frames
    -       92.5000   15.0000  120.0000 52
  7 omega   66.00  163.00   1.0000  150.0000
omega____ theta____ kappa____ phi______ frames
    -       92.5000   77.0000  150.0000 97
  8 omega   75.00  167.00   1.0000  150.0000
omega____ theta____ kappa____ phi______ frames
    -       92.5000  125.0000  -90.0000 92
  9 omega   25.00   67.00   1.0000  150.0000
omega____ theta____ kappa____ phi______ frames
    -       92.5000 -113.0000   95.0000 42
 10 omega  122.00  148.00   1.0000  150.0000
omega____ theta____ kappa____ phi______ frames
    -       92.5000   77.0000 -180.0000 26
 11 omega   31.00   75.00   1.0000  150.0000
omega____ theta____ kappa____ phi______ frames
    -       92.5000  -23.0000   39.0000 44
 12 omega  133.00  164.00   1.0000  150.0000
omega____ theta____ kappa____ phi______ frames
    -       92.5000   45.0000  -90.0000 31
 13 omega  100.00  126.00   1.0000  150.0000
omega____ theta____ kappa____ phi______ frames
    -       92.5000  -15.0000  -90.0000 26
 14 omega  147.00  173.00   1.0000  150.0000
omega____ theta____ kappa____ phi______ frames
    -       92.5000   15.0000  120.0000 26
 15 omega   19.00   76.00   1.0000  150.0000
omega____ theta____ kappa____ phi______ frames
    -       92.5000  -45.0000  -30.0000 57
 16 omega   58.00   84.00   1.0000  150.0000
omega____ theta____ kappa____ phi______ frames
    -       92.5000  -51.0000   35.0000 26
 17 omega   66.00  123.00   1.0000  150.0000
omega____ theta____ kappa____ phi______ frames
    -       92.5000   45.0000   60.0000 57
 18 omega   39.00   65.00   1.0000  150.0000
omega____ theta____ kappa____ phi______ frames
    -       92.5000  -77.0000  120.0000 26
 19 omega   33.00   77.00   1.0000  150.0000
omega____ theta____ kappa____ phi______ frames
    -       92.5000  -45.0000 -150.0000 44
 20 omega   35.00   71.00   1.0000  150.0000
omega____ theta____ kappa____ phi______ frames
    -       92.5000  -45.0000   60.0000 36
 21 omega   97.00  123.00   1.0000  150.0000
omega____ theta____ kappa____ phi______ frames
    -       92.5000  -77.0000  -30.0000 26
 22 omega   26.00   91.00   1.0000  150.0000
omega____ theta____ kappa____ phi______ frames
    -       92.5000  -58.0000  -87.0000 65
 23 omega   67.00  111.00   1.0000  150.0000
omega____ theta____ kappa____ phi______ frames
    -       92.5000   45.0000   90.0000 44
 24 omega   19.00   72.00   1.0000  150.0000
omega____ theta____ kappa____ phi______ frames
    -       92.5000    0.0000 -180.0000 53
 25 omega  129.00  177.00   1.0000  150.0000
omega____ theta____ kappa____ phi______ frames
    -       92.5000    0.0000 -180.0000 48
 26 omega   49.00   88.00   1.0000  150.0000
omega____ theta____ kappa____ phi______ frames
    -       92.5000  -15.0000  -90.0000 39
 27 omega   34.00   67.00   1.0000  150.0000
omega____ theta____ kappa____ phi______ frames
    -       92.5000 -113.0000  173.0000 33
 28 omega   65.00   97.00   1.0000  150.0000
omega____ theta____ kappa____ phi______ frames
    -       92.5000   77.0000  -60.0000 32
 29 omega  119.00  159.00   1.0000  150.0000
omega____ theta____ kappa____ phi______ frames
    -       92.5000   77.0000   30.0000 40
 30 omega   38.00   69.00   1.0000  150.0000
omega____ theta____ kappa____ phi______ frames
    -       92.5000  -77.0000 -150.0000 31
 31 omega  134.00  170.00   1.0000  150.0000
omega____ theta____ kappa____ phi______ frames
    -       92.5000   77.0000 -150.0000 36
 32 omega   52.00   77.00   1.0000  150.0000
omega____ theta____ kappa____ phi______ frames
    -       92.5000  -45.0000 -120.0000 25
 33 omega   33.00   75.00   1.0000  150.0000
omega____ theta____ kappa____ phi______ frames
    -       92.5000  -23.0000  156.0000 42
 34 omega   95.00  152.00   1.0000  150.0000
omega____ theta____ kappa____ phi______ frames
    -       92.5000   15.0000  -90.0000 57
 35 omega   93.00  176.00   1.0000  150.0000
omega____ theta____ kappa____ phi______ frames
    -       92.5000   15.0000 -120.0000 83
 36 omega  -87.00   16.00   1.0000   10.0000
omega____ theta____ kappa____ phi______ frames
    -      -10.1429  -36.0000  101.0000 103
 37 omega  -89.00   24.00   1.0000   10.0000
omega____ theta____ kappa____ phi______ frames
    -      -10.1429  -77.0000 -150.0000 113
 38 omega  -37.00   67.00   1.0000   10.0000
omega____ theta____ kappa____ phi______ frames
    -      -10.1429   33.0000 -176.0000 104
 39 omega  -16.00   86.00   1.0000   10.0000
omega____ theta____ kappa____ phi______ frames
    -       10.1429   38.0000   90.0000 102
 40 omega  -23.00   54.00   1.0000   10.0000
omega____ theta____ kappa____ phi______ frames
    -       10.1429 -102.0000   74.0000 77
 41 omega   59.00  133.00   1.0000  150.0000
omega____ theta____ kappa____ phi______ frames
    -       92.5000   77.0000  -30.0000 74
;
_diffrn_measurement_device '\k-geometry diffractometer'
_diffrn_measurement_device_type 'Oxford Diffraction Gemini R Ultra'
_diffrn_measurement_method 'omega scans'
_diffrn_measurement_specimen_support 'microloop / oil'
_diffrn_orient_matrix_UB_11 -0.0676729701
_diffrn_orient_matrix_UB_12 0.0110003847
_diffrn_orient_matrix_UB_13 -0.0571615951
_diffrn_orient_matrix_UB_21 -0.0203266434
_diffrn_orient_matrix_UB_22 0.0429385102
_diffrn_orient_matrix_UB_23 0.0797732554
_diffrn_orient_matrix_UB_31 0.0743563773
_diffrn_orient_matrix_UB_32 0.0924915775
_diffrn_orient_matrix_UB_33 -0.0302049891
_diffrn_radiation_collimation '300 micron, focusing mirrors'
_diffrn_radiation_monochromator mirror
_diffrn_radiation_probe x-ray
_diffrn_radiation_source 'Enhance Ultra (Cu) X-ray Source'
_diffrn_radiation_type 'Cu K\a'
_diffrn_radiation_wavelength 1.5418
_diffrn_reflns_av_R_equivalents 0.0402
_diffrn_reflns_av_sigmaI/netI 0.0649
_diffrn_reflns_limit_h_max 20
_diffrn_reflns_limit_h_min -20
_diffrn_reflns_limit_k_max 20
_diffrn_reflns_limit_k_min -20
_diffrn_reflns_limit_l_max 17
_diffrn_reflns_limit_l_min -17
_diffrn_reflns_number 46742
_diffrn_reflns_theta_full 66.34
_diffrn_reflns_theta_max 66.2269
_diffrn_reflns_theta_min 2.9391
_diffrn_source 'fine-focus sealed tube'
_diffrn_source_power 40
_diffrn_source_size '0.4 x 12 mm fine focus'
_diffrn_source_target Cu
_diffrn_source_type 'Oxford Diffraction Enhance Ultra'
_diffrn_source_voltage 40
_exptl_absorpt_coefficient_mu 1.8795
_exptl_absorpt_correction_T_max 0.897
_exptl_absorpt_correction_T_min 0.800
_exptl_absorpt_correction_type multi-scan
_exptl_absorpt_process_details
;
CrysAlisPro, Oxford Diffraction Ltd.,
Version 1.171.33.48 (release 15-09-2009 CrysAlis171 .NET)
(compiled Sep 15 2009,11:49:04)
Empirical absorption correction using spherical harmonics,
 implemented in SCALE3 ABSPACK scaling algorithm.
;
_exptl_crystal_colour colourless
_exptl_crystal_density_diffrn 1.369
_exptl_crystal_density_method none
_exptl_crystal_description 'faceted block'
_exptl_crystal_F_000 1644
_exptl_crystal_size_max 0.094
_exptl_crystal_size_mid 0.087
_exptl_crystal_size_min 0.059
_refine_diff_density_max 0.201
_refine_diff_density_min -0.167
_refine_diff_density_rms 0.042
_refine_ls_abs_structure_details 'Flack H D (1983), Acta Cryst. A39, 876-881'
_refine_ls_abs_structure_Flack -0.004(12)
_refine_ls_extinction_method none
_refine_ls_goodness_of_fit_ref 1.031
_refine_ls_hydrogen_treatment constr
_refine_ls_matrix_type full
_refine_ls_number_parameters 335
_refine_ls_number_reflns 4584
_refine_ls_number_restraints 1
_refine_ls_restrained_S_all 1.031
_refine_ls_R_factor_all 0.0313
_refine_ls_R_factor_gt 0.0288
_refine_ls_shift/su_max 0.001
_refine_ls_shift/su_mean 0.000
_refine_ls_structure_factor_coef Fsqd
_refine_ls_weighting_details 'calc w=1/[\s^2^(Fo^2^)+(0.0586P)^2^+0.0000P] where P=(Fo^2^+2Fc^2^)/3'
_refine_ls_weighting_scheme calc
_refine_ls_wR_factor_gt 0.0757
_refine_ls_wR_factor_ref 0.0769
_reflns_number_gt 4209
_reflns_number_total 4584
_reflns_threshold_expression >2sigma(I)
_cod_data_source_file ol7b01930_si_001.cif
_cod_data_source_block mde120
_cod_depositor_comments
;
The following automatic conversions were performed:

'_symmetry_cell_setting' value 'Hexagonal' changed to 'hexagonal'
according to
/home/data/users/saulius/crontab/automatic-downloads/current/ACS/lib/dictionaries/cif_core.dic
dictionary named 'cif_core.dic' version 2.4.2 from 2011-04-26.

'_diffrn_radiation_probe' value 'X-ray' changed to 'x-ray' according
to
/home/data/users/saulius/crontab/automatic-downloads/current/ACS/lib/dictionaries/cif_core.dic
dictionary named 'cif_core.dic' version 2.4.2 from 2011-04-26.

Automatic conversion script
Id: cif_fix_values 4973 2017-02-22 13:04:09Z antanas 
;
_cod_database_code 1547006
_cell_oxdiff_angle_alpha 90.005(2)
_cell_oxdiff_angle_beta 89.991(2)
_cell_oxdiff_angle_gamma 120.004(3)
_cell_oxdiff_length_a 17.3512(5)
_cell_oxdiff_length_b 17.3354(5)
_cell_oxdiff_length_c 15.0022(5)
_cell_oxdiff_measurement_reflns_used 26553
_cell_oxdiff_volume 3907.79(19)
_diffrn_reflns_numb_unique_mrl 4584
_reflns_odcompleteness_completeness 99.55
_reflns_odcompleteness_iscentric 1
_reflns_odcompleteness_theta 66.49

loop_
_symmetry_equiv_pos_site_id
_symmetry_equiv_pos_as_xyz
1 x,y,z
2 x-y,x,5/6+z
3 -y,x-y,2/3+z
4 -x,-y,1/2+z
5 -x+y,-x,1/3+z
6 y,-x+y,1/6+z

loop_
_atom_site_label
_atom_site_chemical_conn_number
_atom_site_type_symbol
_atom_site_occupancy
_atom_site_fract_x
_atom_site_fract_y
_atom_site_fract_z
_atom_site_U_iso_or_equiv
_atom_site_adp_type
_atom_site_calc_flag
_atom_site_refinement_flags
_atom_site_symmetry_multiplicity
C1 1 C 1 0.00151(10) 0.57665(10) 0.74309(11) 0.0366(3) Uani d . 1
C2 2 C 1 0.08550(11) 0.60751(10) 0.68581(11) 0.0371(3) Uani d . 1
C3 3 C 1 0.14494(10) 0.69837(10) 0.72519(11) 0.0378(3) Uani d . 1
C4 4 C 1 0.22591(10) 0.77052(11) 0.69842(11) 0.0383(3) Uani d . 1
C5 5 C 1 0.21830(11) 0.84874(11) 0.81890(11) 0.0365(3) Uani d . 1
C6 6 C 1 0.10428(10) 0.71168(11) 0.79726(11) 0.0376(3) Uani d . 1
C7 7 C 1 0.11844(13) 0.54234(13) 0.70740(14) 0.0513(4) Uani d . 1
H7A 8 H 1 0.1730 0.5599 0.6759 0.077 Uiso calc R 1
H7B 9 H 1 0.0743 0.4834 0.6894 0.077 Uiso calc R 1
H7C 10 H 1 0.1287 0.5430 0.7703 0.077 Uiso calc R 1
C8 11 C 1 0.06746(10) 0.61252(10) 0.58735(11) 0.0380(3) Uani d . 1
C9 12 C 1 0.02966(14) 0.66193(14) 0.55995(14) 0.0541(4) Uani d . 1
H9 13 H 1 0.0124 0.6895 0.6023 0.065 Uiso calc R 1
C10 14 C 1 0.01693(18) 0.67129(18) 0.47061(17) 0.0716(6) Uani d . 1
H10 15 H 1 -0.0084 0.7051 0.4531 0.086 Uiso calc R 1
C11 16 C 1 0.04206(17) 0.63007(17) 0.40731(15) 0.0714(7) Uani d . 1
H11 17 H 1 0.0335 0.6361 0.3471 0.086 Uiso calc R 1
C12 18 C 1 0.07887(16) 0.58130(14) 0.43301(14) 0.0642(6) Uani d . 1
H12 19 H 1 0.0955 0.5536 0.3902 0.077 Uiso calc R 1
C13 20 C 1 0.09233(13) 0.57188(12) 0.52227(13) 0.0495(4) Uani d . 1
H13 21 H 1 0.1181 0.5382 0.5389 0.059 Uiso calc R 1
C14 22 C 1 0.26199(11) 0.93047(11) 0.87277(11) 0.0363(3) Uani d . 1
C15 23 C 1 0.23087(11) 0.95275(11) 0.95124(11) 0.0395(4) Uani d . 1
C16 24 C 1 0.15183(13) 0.91462(12) 1.00086(12) 0.0481(4) Uani d . 1
H16 25 H 1 0.1041 0.8594 0.9851 0.058 Uiso calc R 1
C17 26 C 1 0.14595(15) 0.95976(13) 1.07275(14) 0.0565(5) Uani d . 1
H17 27 H 1 0.0937 0.9355 1.1059 0.068 Uiso calc R 1
C18 28 C 1 0.21862(15) 1.04278(13) 1.09675(12) 0.0527(5) Uani d . 1
C19 29 C 1 0.29718(14) 1.08377(13) 1.05036(12) 0.0488(4) Uani d . 1
H19 30 H 1 0.3446 1.1388 1.0672 0.059 Uiso calc R 1
C20 31 C 1 0.30137(12) 1.03704(11) 0.97568(11) 0.0404(4) Uani d . 1
C21 32 C 1 0.44673(12) 1.14589(12) 0.89994(15) 0.0508(4) Uani d . 1
H21A 33 H 1 0.4611 1.1800 0.9547 0.061 Uiso calc R 1
H21B 34 H 1 0.4349 1.1784 0.8544 0.061 Uiso calc R 1
C22 35 C 1 0.52497(12) 1.13704(11) 0.87216(13) 0.0473(4) Uani d . 1
H22A 36 H 1 0.5405 1.1097 0.9201 0.057 Uiso calc R 1
H22B 37 H 1 0.5088 1.0983 0.8205 0.057 Uiso calc R 1
C23 38 C 1 0.60399(13) 1.22544(12) 0.84992(14) 0.0491(4) Uani d . 1
C24 39 C 1 0.68834(14) 1.22499(14) 0.82521(17) 0.0610(5) Uani d . 1
N1 40 N 1 0.01989(9) 0.63767(9) 0.80906(9) 0.0420(3) Uani d . 1
H1 41 H 1 -0.0157 0.6313 0.8520 0.050 Uiso calc R 1
N2 42 N 1 0.26270(9) 0.84685(9) 0.74694(9) 0.0388(3) Uani d . 1
N3 43 N 1 0.13834(9) 0.78467(9) 0.84829(9) 0.0404(3) Uani d . 1
N4 44 N 1 0.27051(10) 0.76849(10) 0.62595(12) 0.0526(4) Uani d . 1
H4A 45 H 1 0.3204 0.8145 0.6118 0.063 Uiso calc R 1
H4B 46 H 1 0.2491 0.7212 0.5937 0.063 Uiso calc R 1
N5 47 N 1 0.34263(9) 0.99566(9) 0.85074(10) 0.0394(3) Uani d . 1
N6 48 N 1 0.36695(9) 1.05968(9) 0.91376(10) 0.0415(3) Uani d . 1
O1 49 O 1 -0.06868(7) 0.50696(8) 0.73301(8) 0.0422(3) Uani d . 1
F1 50 F 1 0.62434(9) 1.28445(8) 0.91764(10) 0.0722(4) Uani d . 1
F2 51 F 1 0.58534(9) 1.26317(8) 0.77819(10) 0.0692(3) Uani d . 1
F3 52 F 1 0.75350(9) 1.30605(9) 0.80226(13) 0.0834(4) Uani d . 1
F4 53 F 1 0.67445(10) 1.17215(10) 0.75683(12) 0.0848(4) Uani d . 1
F5 54 F 1 0.71635(10) 1.19757(11) 0.89377(13) 0.0925(5) Uani d . 1
Cl1 55 Cl 1 0.20702(5) 1.09598(4) 1.18979(4) 0.07770(19) Uani d . 1

loop_
_atom_site_aniso_label
_atom_site_aniso_U_11
_atom_site_aniso_U_22
_atom_site_aniso_U_33
_atom_site_aniso_U_23
_atom_site_aniso_U_13
_atom_site_aniso_U_12
C1 0.0330(8) 0.0358(8) 0.0371(8) 0.0004(6) 0.0039(6) 0.0142(7)
C2 0.0301(7) 0.0342(8) 0.0404(8) -0.0033(6) 0.0056(6) 0.0111(6)
C3 0.0319(7) 0.0363(8) 0.0378(8) -0.0039(6) 0.0033(6) 0.0114(6)
C4 0.0321(8) 0.0359(8) 0.0402(9) -0.0021(6) 0.0043(6) 0.0119(7)
C5 0.0363(8) 0.0335(8) 0.0354(8) 0.0004(6) 0.0006(6) 0.0142(6)
C6 0.0343(8) 0.0358(8) 0.0365(8) 0.0002(6) 0.0040(6) 0.0128(7)
C7 0.0439(10) 0.0500(10) 0.0640(12) 0.0013(9) 0.0020(8) 0.0265(8)
C8 0.0321(7) 0.0318(7) 0.0396(8) -0.0029(6) 0.0063(6) 0.0082(6)
C9 0.0580(11) 0.0595(11) 0.0502(11) -0.0007(9) 0.0046(8) 0.0334(9)
C10 0.0754(15) 0.0784(16) 0.0614(13) 0.0126(11) -0.0028(11) 0.0387(13)
C11 0.0752(14) 0.0687(14) 0.0405(11) 0.0062(10) 0.0024(10) 0.0137(12)
C12 0.0703(14) 0.0527(11) 0.0441(10) -0.0076(9) 0.0155(9) 0.0115(10)
C13 0.0532(10) 0.0380(9) 0.0463(10) -0.0051(7) 0.0124(8) 0.0145(8)
C14 0.0379(8) 0.0333(7) 0.0349(8) 0.0011(6) 0.0003(6) 0.0158(7)
C15 0.0476(9) 0.0360(8) 0.0341(8) 0.0011(6) -0.0008(7) 0.0203(7)
C16 0.0553(10) 0.0400(9) 0.0426(10) 0.0064(7) 0.0108(8) 0.0190(8)
C17 0.0753(13) 0.0522(11) 0.0457(10) 0.0111(8) 0.0216(9) 0.0347(10)
C18 0.0844(14) 0.0548(11) 0.0321(8) 0.0035(8) 0.0062(9) 0.0446(10)
C19 0.0654(11) 0.0451(9) 0.0382(9) -0.0063(7) -0.0075(8) 0.0294(9)
C20 0.0488(9) 0.0384(8) 0.0359(8) 0.0000(6) -0.0027(7) 0.0231(8)
C21 0.0442(9) 0.0353(9) 0.0643(12) -0.0086(8) -0.0022(8) 0.0134(8)
C22 0.0442(9) 0.0339(8) 0.0584(11) -0.0020(7) -0.0038(8) 0.0154(7)
C23 0.0496(10) 0.0376(9) 0.0568(11) -0.0045(8) -0.0052(8) 0.0192(8)
C24 0.0467(11) 0.0485(11) 0.0809(14) 0.0018(10) -0.0011(10) 0.0187(9)
N1 0.0365(7) 0.0375(7) 0.0387(7) -0.0031(5) 0.0108(6) 0.0086(6)
N2 0.0347(7) 0.0343(7) 0.0395(7) -0.0016(6) 0.0050(5) 0.0113(5)
N3 0.0381(7) 0.0380(7) 0.0371(7) -0.0031(6) 0.0047(5) 0.0130(6)
N4 0.0408(8) 0.0417(8) 0.0554(9) -0.0111(7) 0.0178(7) 0.0057(6)
N5 0.0391(7) 0.0341(7) 0.0412(7) -0.0039(6) -0.0015(6) 0.0153(6)
N6 0.0410(7) 0.0332(7) 0.0436(7) -0.0079(6) -0.0031(6) 0.0135(6)
O1 0.0327(6) 0.0384(6) 0.0441(6) -0.0030(5) 0.0060(5) 0.0093(5)
F1 0.0646(7) 0.0491(6) 0.0844(9) -0.0237(6) -0.0003(6) 0.0145(5)
F2 0.0661(7) 0.0616(7) 0.0827(9) 0.0218(6) 0.0022(6) 0.0339(6)
F3 0.0511(7) 0.0555(7) 0.1202(12) 0.0034(7) 0.0102(7) 0.0090(6)
F4 0.0720(8) 0.0744(9) 0.1036(11) -0.0254(8) 0.0090(8) 0.0333(7)
F5 0.0642(8) 0.0966(11) 0.1162(13) 0.0165(10) -0.0176(8) 0.0398(8)
Cl1 0.1249(5) 0.0775(4) 0.0462(3) -0.0053(2) 0.0145(3) 0.0623(4)

loop_
_atom_type_symbol
_atom_type_description
_atom_type_scat_dispersion_real
_atom_type_scat_dispersion_imag
_atom_type_scat_source
C C 0.0181 0.0091 'International Tables Vol C Tables 4.2.6.8 and 6.1.1.4'
H H 0.0000 0.0000 'International Tables Vol C Tables 4.2.6.8 and 6.1.1.4'
N N 0.0311 0.0180 'International Tables Vol C Tables 4.2.6.8 and 6.1.1.4'
O O 0.0492 0.0322 'International Tables Vol C Tables 4.2.6.8 and 6.1.1.4'
F F 0.0727 0.0534 'International Tables Vol C Tables 4.2.6.8 and 6.1.1.4'
Cl Cl 0.3639 0.7018 'International Tables Vol C Tables 4.2.6.8 and 6.1.1.4'

loop_
_geom_angle_atom_site_label_1
_geom_angle_atom_site_label_2
_geom_angle_atom_site_label_3
_geom_angle
_geom_angle_publ_flag
C1 N1 C6 110.63(15) yes
C4 N2 C5 117.48(15) yes
C5 N3 C6 112.26(15) yes
N6 N5 C14 106.72(15) yes
N5 N6 C20 111.47(14) yes
N5 N6 C21 119.21(15) yes
C20 N6 C21 128.23(15) yes
C6 N1 H1 125.00 ?
C1 N1 H1 125.00 ?
C4 N4 H4B 120.00 ?
H4A N4 H4B 120.00 ?
C4 N4 H4A 120.00 ?
N1 C1 C2 108.78(14) yes
O1 C1 N1 125.96(17) yes
O1 C1 C2 125.19(15) yes
C1 C2 C7 105.20(14) ?
C1 C2 C3 100.27(13) ?
C3 C2 C7 112.05(16) ?
C3 C2 C8 111.95(13) ?
C1 C2 C8 112.11(16) ?
C7 C2 C8 114.20(15) ?
C2 C3 C6 110.16(15) ?
C4 C3 C6 116.62(15) ?
C2 C3 C4 132.94(16) ?
N2 C4 N4 117.57(16) yes
N2 C4 C3 119.47(16) yes
N4 C4 C3 122.96(15) yes
N3 C5 C14 115.93(16) yes
N2 C5 C14 116.26(16) yes
N2 C5 N3 127.82(15) yes
N1 C6 C3 109.67(14) yes
N1 C6 N3 124.21(16) yes
N3 C6 C3 126.11(16) yes
C2 C8 C9 120.07(16) ?
C2 C8 C13 121.83(17) ?
C9 C8 C13 118.02(17) ?
C8 C9 C10 121.1(2) ?
C9 C10 C11 119.7(3) ?
C10 C11 C12 119.9(2) ?
C11 C12 C13 120.9(2) ?
C8 C13 C12 120.4(2) ?
C5 C14 C15 129.22(17) ?
N5 C14 C5 119.98(16) yes
N5 C14 C15 110.79(15) yes
C16 C15 C20 119.25(16) ?
C14 C15 C20 104.28(16) ?
C14 C15 C16 136.38(16) ?
C15 C16 C17 119.00(18) ?
C16 C17 C18 120.2(2) ?
Cl1 C18 C17 117.81(18) yes
Cl1 C18 C19 118.77(16) yes
C17 C18 C19 123.42(19) ?
C18 C19 C20 115.50(18) ?
N6 C20 C19 130.72(17) yes
N6 C20 C15 106.71(15) yes
C15 C20 C19 122.56(19) ?
N6 C21 C22 112.22(15) yes
C21 C22 C23 111.68(16) ?
F1 C23 C24 107.44(18) yes
F2 C23 C22 110.38(18) yes
F2 C23 C24 105.53(18) yes
F1 C23 F2 105.12(16) yes
F1 C23 C22 111.41(17) yes
C22 C23 C24 116.23(17) ?
F4 C24 C23 110.7(2) yes
F5 C24 C23 109.9(2) yes
F3 C24 F4 107.2(2) yes
F3 C24 F5 108.0(2) yes
F3 C24 C23 111.67(19) yes
F4 C24 F5 109.2(2) yes
C2 C7 H7A 109.00 ?
C2 C7 H7B 109.00 ?
C2 C7 H7C 110.00 ?
H7A C7 H7B 109.00 ?
H7A C7 H7C 109.00 ?
H7B C7 H7C 110.00 ?
C8 C9 H9 119.00 ?
C10 C9 H9 119.00 ?
C9 C10 H10 120.00 ?
C11 C10 H10 120.00 ?
C10 C11 H11 120.00 ?
C12 C11 H11 120.00 ?
C11 C12 H12 120.00 ?
C13 C12 H12 120.00 ?
C8 C13 H13 120.00 ?
C12 C13 H13 120.00 ?
C15 C16 H16 120.00 ?
C17 C16 H16 121.00 ?
C16 C17 H17 120.00 ?
C18 C17 H17 120.00 ?
C18 C19 H19 122.00 ?
C20 C19 H19 122.00 ?
N6 C21 H21A 109.00 ?
N6 C21 H21B 109.00 ?
C22 C21 H21A 109.00 ?
C22 C21 H21B 109.00 ?
H21A C21 H21B 108.00 ?
C21 C22 H22A 109.00 ?
C21 C22 H22B 109.00 ?
C23 C22 H22A 109.00 ?
C23 C22 H22B 109.00 ?
H22A C22 H22B 108.00 ?

loop_
_geom_bond_atom_site_label_1
_geom_bond_atom_site_label_2
_geom_bond_distance
_geom_bond_publ_flag
Cl1 C18 1.740(2) yes
F1 C23 1.358(2) yes
F2 C23 1.379(3) yes
F3 C24 1.335(3) yes
F4 C24 1.315(3) yes
F5 C24 1.323(3) yes
O1 C1 1.222(2) yes
N1 C1 1.365(2) yes
N1 C6 1.394(2) yes
N2 C4 1.358(2) yes
N2 C5 1.336(2) yes
N3 C5 1.346(2) yes
N3 C6 1.338(2) yes
N4 C4 1.345(3) yes
N5 N6 1.355(2) yes
N5 C14 1.327(2) yes
N6 C20 1.365(3) yes
N6 C21 1.457(2) yes
N1 H1 0.8600 ?
N4 H4B 0.8600 ?
N4 H4A 0.8600 ?
C1 C2 1.539(3) ?
C2 C8 1.522(2) ?
C2 C3 1.507(2) ?
C2 C7 1.534(3) ?
C3 C4 1.393(2) ?
C3 C6 1.372(2) ?
C5 C14 1.471(2) ?
C8 C9 1.376(3) ?
C8 C13 1.393(3) ?
C9 C10 1.381(3) ?
C10 C11 1.384(4) ?
C11 C12 1.346(4) ?
C12 C13 1.383(3) ?
C14 C15 1.427(3) ?
C15 C16 1.401(3) ?
C15 C20 1.407(2) ?
C16 C17 1.366(3) ?
C17 C18 1.406(3) ?
C18 C19 1.370(3) ?
C19 C20 1.406(3) ?
C21 C22 1.499(3) ?
C22 C23 1.496(3) ?
C23 C24 1.513(4) ?
C7 H7A 0.9600 ?
C7 H7B 0.9600 ?
C7 H7C 0.9600 ?
C9 H9 0.9300 ?
C10 H10 0.9300 ?
C11 H11 0.9300 ?
C12 H12 0.9300 ?
C13 H13 0.9300 ?
C16 H16 0.9300 ?
C17 H17 0.9300 ?
C19 H19 0.9300 ?
C21 H21A 0.9700 ?
C21 H21B 0.9700 ?
C22 H22A 0.9700 ?
C22 H22B 0.9700 ?

loop_
_geom_contact_atom_site_label_1
_geom_contact_atom_site_label_2
_geom_contact_distance
_geom_contact_site_symmetry_2
Cl1 H10 3.1300 2_665
Cl1 H10 3.0500 3_675
F1 F3 2.705(2) .
F1 F5 2.711(2) .
F2 F4 2.724(2) .
F2 F3 2.649(2) .
F3 C12 3.231(3) 4_675
F3 F2 2.649(2) .
F3 N4 3.210(3) 6_565
F3 F1 2.705(2) .
F4 C10 3.198(3) 5_565
F4 F2 2.724(2) .
F4 C11 3.246(3) 5_565
F5 F1 2.711(2) .
F1 H7A 2.7700 6_565
F1 H21A 2.5400 .
F2 H7A 2.5800 6_565
F2 H21B 2.5400 .
F3 H12 2.8500 4_675
F4 H22B 2.6700 .
F4 H7C 2.6600 2_664
F5 H22A 2.6700 .
O1 N4 2.891(3) 6_455
O1 C12 3.333(2) 4_565
O1 H7B 2.7800 .
O1 H12 2.5300 4_565
O1 H22A 2.4800 3_664
O1 H4A 2.0400 6_455
N1 N2 3.089(2) 6_455
N1 N5 3.183(2) 6_455
N2 N5 2.7257(19) .
N2 N1 3.089(2) 2_664
N3 C16 3.138(2) .
N4 O1 2.891(2) 2_664
N4 F3 3.210(3) 2_654
N4 C8 3.244(2) .
N5 N2 2.7257(19) .
N5 N1 3.183(2) 2_664
N5 C13 3.405(4) 5_565
N2 H1 2.2900 2_664
N3 H21B 2.8700 6_455
N3 H16 2.6500 .
N5 H1 2.5000 2_664
N5 H22B 2.5600 .
N5 H13 2.9100 5_565
C8 N4 3.244(2) .
C10 F4 3.198(4) 3_664
C11 F4 3.246(4) 3_664
C12 F3 3.231(3) 4_674
C12 O1 3.333(2) 4_564
C13 N5 3.405(3) 3_664
C16 N3 3.138(2) .
C16 C20 3.453(3) 6_455
C17 C20 3.524(3) 6_455
C17 C19 3.410(3) 6_455
C17 C18 3.565(3) 6_455
C18 C17 3.565(3) 2_664
C19 C17 3.410(4) 2_664
C20 C16 3.453(3) 2_664
C20 C17 3.524(4) 2_664
C1 H4A 2.8600 6_455
C1 H12 3.0000 4_565
C1 H9 2.8200 .
C2 H4B 2.8700 .
C3 H9 2.8900 .
C5 H1 3.0800 2_664
C7 H13 2.5300 .
C8 H4B 2.7500 .
C13 H4B 2.8600 .
C13 H7B 2.8700 .
C13 H7A 2.7600 .
C17 H17 2.9900 2_664
C18 H17 2.9000 2_664
C19 H21A 2.8600 .
C19 H17 3.0100 2_664
C19 H11 3.0200 2_665
C20 H16 3.0000 2_664
C21 H19 3.0400 .
H1 N2 2.2900 6_455
H1 N5 2.5000 6_455
H1 C5 3.0800 6_455
H4A O1 2.0400 2_664
H4A C1 2.8600 2_664
H4B C2 2.8700 .
H4B C8 2.7500 .
H4B C13 2.8600 .
H7A C13 2.7600 .
H7A H13 2.2200 .
H7A F1 2.7700 2_654
H7A F2 2.5800 2_654
H7B O1 2.7800 .
H7B C13 2.8700 .
H7B H13 2.4200 .
H7C F4 2.6600 6_455
H9 C1 2.8200 .
H9 C3 2.8900 .
H10 Cl1 3.0500 5_464
H10 Cl1 3.1300 6_454
H11 C19 3.0200 6_454
H12 F3 2.8500 4_674
H12 O1 2.5300 4_564
H12 C1 3.0000 4_564
H13 C7 2.5300 .
H13 H7A 2.2200 .
H13 H7B 2.4200 .
H13 N5 2.9100 3_664
H16 N3 2.6500 .
H16 C20 3.0000 6_455
H17 C17 2.9900 6_455
H17 C18 2.9000 6_455
H17 C19 3.0100 6_455
H19 C21 3.0400 .
H19 H21A 2.4500 .
H21A F1 2.5400 .
H21A C19 2.8600 .
H21A H19 2.4500 .
H21B F2 2.5400 .
H21B N3 2.8700 2_664
H22A F5 2.6700 .
H22A O1 2.4800 5_565
H22B F4 2.6700 .
H22B N5 2.5600 .

loop_
_geom_torsion_atom_site_label_1
_geom_torsion_atom_site_label_2
_geom_torsion_atom_site_label_3
_geom_torsion_atom_site_label_4
_geom_torsion
C6 N1 C1 C2 6.5(2)
C1 N1 C6 C3 -3.1(2)
C6 N1 C1 O1 -176.40(17)
C1 N1 C6 N3 175.68(17)
C4 N2 C5 N3 -3.0(3)
C5 N2 C4 N4 180.0(2)
C5 N2 C4 C3 -0.2(3)
C4 N2 C5 C14 176.85(17)
C5 N3 C6 C3 3.0(3)
C6 N3 C5 N2 1.7(3)
C6 N3 C5 C14 -178.16(16)
C5 N3 C6 N1 -175.59(17)
N6 N5 C14 C15 1.6(2)
C14 N5 N6 C20 -1.4(2)
C14 N5 N6 C21 -170.41(17)
N6 N5 C14 C5 -177.42(16)
C20 N6 C21 C22 144.5(2)
N5 N6 C21 C22 -48.5(2)
N5 N6 C20 C15 0.6(2)
N5 N6 C20 C19 -178.3(2)
C21 N6 C20 C19 -10.5(4)
C21 N6 C20 C15 168.40(19)
O1 C1 C2 C8 57.0(2)
O1 C1 C2 C7 -67.7(2)
O1 C1 C2 C3 175.94(17)
N1 C1 C2 C3 -6.92(18)
N1 C1 C2 C8 -125.84(15)
N1 C1 C2 C7 109.49(16)
C8 C2 C3 C6 124.19(17)
C1 C2 C8 C9 54.3(2)
C7 C2 C3 C4 80.4(2)
C7 C2 C8 C13 -9.5(2)
C1 C2 C8 C13 -129.05(18)
C3 C2 C8 C9 -57.5(2)
C7 C2 C3 C6 -106.01(19)
C8 C2 C3 C4 -49.4(3)
C1 C2 C3 C4 -168.4(2)
C1 C2 C3 C6 5.15(19)
C3 C2 C8 C13 119.16(19)
C7 C2 C8 C9 173.83(18)
C6 C3 C4 N4 -176.14(18)
C6 C3 C4 N2 4.1(3)
C2 C3 C4 N2 177.29(19)
C2 C3 C6 N3 179.52(17)
C2 C3 C4 N4 -2.9(3)
C4 C3 C6 N1 172.97(16)
C2 C3 C6 N1 -1.8(2)
C4 C3 C6 N3 -5.8(3)
N2 C5 C14 N5 -2.6(3)
N3 C5 C14 C15 -1.6(3)
N2 C5 C14 C15 178.62(19)
N3 C5 C14 N5 177.24(17)
C13 C8 C9 C10 -0.2(3)
C9 C8 C13 C12 -0.1(3)
C2 C8 C9 C10 176.6(2)
C2 C8 C13 C12 -176.85(19)
C8 C9 C10 C11 0.3(4)
C9 C10 C11 C12 -0.1(4)
C10 C11 C12 C13 -0.2(4)
C11 C12 C13 C8 0.3(4)
N5 C14 C15 C20 -1.2(2)
N5 C14 C15 C16 175.0(2)
C5 C14 C15 C20 177.66(19)
C5 C14 C15 C16 -6.1(4)
C16 C15 C20 C19 2.4(3)
C16 C15 C20 N6 -176.65(18)
C14 C15 C16 C17 -177.0(2)
C20 C15 C16 C17 -1.2(3)
C14 C15 C20 N6 0.4(2)
C14 C15 C20 C19 179.39(19)
C15 C16 C17 C18 -0.6(3)
C16 C17 C18 C19 1.3(4)
C16 C17 C18 Cl1 -179.25(18)
Cl1 C18 C19 C20 -179.59(16)
C17 C18 C19 C20 -0.1(3)
C18 C19 C20 C15 -1.7(3)
C18 C19 C20 N6 177.1(2)
N6 C21 C22 C23 174.65(17)
C21 C22 C23 F1 53.7(2)
C21 C22 C23 F2 -62.7(2)
C21 C22 C23 C24 177.17(19)
F1 C23 C24 F3 -57.6(2)
F1 C23 C24 F4 -176.99(17)
F1 C23 C24 F5 62.3(2)
F2 C23 C24 F3 54.2(2)
F2 C23 C24 F4 -65.2(2)
F2 C23 C24 F5 174.07(16)
C22 C23 C24 F3 176.87(19)
C22 C23 C24 F4 57.5(3)
C22 C23 C24 F5 -63.3(2)
